data_2015427
loop_
_publ_author_name
'Howard, Ruth H.'
'Bochmann, Manfred'
'Wright, Joseph A.'

_publ_section_title
;{Bis(3,5-Di-<i>tert</i>-butyl-2-oxidobenzyl)[2-(<i>N</i>,<i>N</i>-dimethylamino)ethyl]amine-\k^4^<i>N</i>,<i>N</i>',<i>O</i>,<i>O</i>'}zinc(II)
 and
 {bis(3-<i>tert</i>-butyl-5-methyl-2-oxidobenzyl)[2-(<i>N</i>,<i>N</i>-dimethylamino)ethyl]amine-\k^4^<i>N</i>,<i>N</i>',<i>O</i>,<i>O</i>'}(tetrahdyrofuran)zinc(II)
;
_journal_coeditor_code FG3023
_journal_issue 7
_journal_name_full 'Acta Crystallographica Section C'
_journal_page_first m293
_journal_page_last m296
_journal_paper_doi 10.1107/S0108270106018695
_journal_volume 62
_journal_year 2006
_chemical_formula_iupac '[Zn (C34 H54 N2 O2)]'
_chemical_formula_moiety 'C34 H54 N2 O2 Zn'
_chemical_formula_sum 'C34 H54 N2 O2 Zn'
_chemical_formula_weight 588.16
_chemical_name_common 'Compound (II)'
_chemical_name_systematic
;
{Bis(3,5-Di-tert-butyl-2-oxidobenzyl)[2-(N,N-dimethylamino)ethyl]amine-
\k^4^N,N',O,O'}zinc(II)
;
_space_group_IT_number 2
_symmetry_cell_setting triclinic
_symmetry_space_group_name_Hall '-P 1'
_symmetry_space_group_name_H-M 'P -1'
_atom_sites_solution_hydrogens geom
_atom_sites_solution_primary direct
_atom_sites_solution_secondary difmap
_cell_angle_alpha 100.747(7)
_cell_angle_beta 102.467(7)
_cell_angle_gamma 96.879(8)
_cell_formula_units_Z 4
_cell_length_a 12.9275(12)
_cell_length_b 14.0002(13)
_cell_length_c 19.6729(14)
_cell_measurement_reflns_used 15277
_cell_measurement_temperature 140.0(10)
_cell_measurement_theta_max 27.61
_cell_measurement_theta_min 3.65
_cell_volume 3367.8(5)
_computing_cell_refinement 'CrysAlis RED'
_computing_data_collection 'CrysAlis CCD (Oxford Diffraction, 2003)'
_computing_data_reduction 'CrysAlis RED'
_computing_molecular_graphics 'ORTEP-3 (Farrugia, 1997)'
_computing_publication_material
;
SHELXL97, PLATON (Spek, 2003), WinGX (Farrugia, 1999)
and enCIFer (Allen <i>et al.</i>, 2004)
;
_computing_structure_refinement 'SHELXL97 (Sheldrick, 1997)'
_computing_structure_solution 'SIR92 (Altomare <i>et al.</i>,  1993)'
_diffrn_ambient_temperature 140.0(10)
_diffrn_detector_area_resol_mean 16.0050
_diffrn_measured_fraction_theta_full 0.987
_diffrn_measured_fraction_theta_max 0.976
_diffrn_measurement_device_type 'Oxford Xcalibur3 CCD area-detector'
_diffrn_measurement_method 'Thin slice \f and \w'
_diffrn_radiation_monochromator graphite
_diffrn_radiation_source 'Enhance (Mo) X-ray Source'
_diffrn_radiation_type 'Mo K\a'
_diffrn_radiation_wavelength 0.71073
_diffrn_reflns_av_R_equivalents 0.0761
_diffrn_reflns_av_sigmaI/netI 0.1423
_diffrn_reflns_limit_h_max 16
_diffrn_reflns_limit_h_min -16
_diffrn_reflns_limit_k_max 18
_diffrn_reflns_limit_k_min -18
_diffrn_reflns_limit_l_max 25
_diffrn_reflns_limit_l_min -25
_diffrn_reflns_number 42426
_diffrn_reflns_theta_full 25.00
_diffrn_reflns_theta_max 27.61
_diffrn_reflns_theta_min 3.65
_diffrn_standards_number 0
_exptl_absorpt_coefficient_mu 0.759
_exptl_absorpt_correction_T_max 0.983
_exptl_absorpt_correction_T_min 0.925
_exptl_absorpt_correction_type multi-scan
_exptl_absorpt_process_details '(ABSPACK; Oxford Diffraction, 2003)'
_exptl_crystal_colour Colourless
_exptl_crystal_density_diffrn 1.160
_exptl_crystal_density_method 'not measured'
_exptl_crystal_description Plate
_exptl_crystal_F_000 1272
_exptl_crystal_size_max 0.20
_exptl_crystal_size_mid 0.08
_exptl_crystal_size_min 0.02
_refine_diff_density_max 0.448
_refine_diff_density_min -0.429
_refine_ls_extinction_method none
_refine_ls_goodness_of_fit_ref 0.794
_refine_ls_hydrogen_treatment constr
_refine_ls_matrix_type full
_refine_ls_number_parameters 744
_refine_ls_number_reflns 15272
_refine_ls_number_restraints 12
_refine_ls_restrained_S_all 0.794
_refine_ls_R_factor_all 0.1111
_refine_ls_R_factor_gt 0.0418
_refine_ls_shift/su_max 0.001
_refine_ls_shift/su_mean 0.000
_refine_ls_structure_factor_coef Fsqd
_refine_ls_weighting_details 'calc w = 1/[\s^2^(Fo^2^)+(0.0243P)^2^] where P=(Fo^2^+2Fc^2^)/3'
_refine_ls_weighting_scheme calc
_refine_ls_wR_factor_gt 0.0617
_refine_ls_wR_factor_ref 0.0707
_reflns_number_gt 8001
_reflns_number_total 15272
_reflns_threshold_expression I>2\s(I)
_cod_data_source_file fg3023.cif
_cod_data_source_block II
_cod_database_code 2015427
_cod_database_fobs_code 2015427

loop_
_symmetry_equiv_pos_as_xyz
'x, y, z'
'-x, -y, -z'

loop_
_atom_site_type_symbol
_atom_site_label
_atom_site_fract_x
_atom_site_fract_y
_atom_site_fract_z
_atom_site_U_iso_or_equiv
_atom_site_adp_type
_atom_site_calc_flag
_atom_site_refinement_flags
_atom_site_occupancy
_atom_site_disorder_assembly
_atom_site_disorder_group
Zn Zn1 0.21611(2) 0.06073(2) 0.826370(15) 0.02147(8) Uani d . 1 . .
Zn Zn2 0.83543(2) 0.48447(2) 0.314827(15) 0.02080(8) Uani d . 1 . .
C C101 0.32137(19) 0.01416(17) 0.71210(13) 0.0256(6) Uani d . 1 . .
H H10A 0.3196 -0.0032 0.6607 0.031 Uiso calc R 1 . .
H H10B 0.3589 -0.0332 0.7354 0.031 Uiso calc R 1 . .
C C102 0.38484(19) 0.11712(16) 0.74353(12) 0.0207(6) Uani d . 1 . .
C C103 0.40703(19) 0.15618(17) 0.81766(12) 0.0197(6) Uani d . 1 . .
C C104 0.47591(19) 0.24934(17) 0.84629(12) 0.0206(6) Uani d . 1 . .
C C105 0.51285(19) 0.29836(17) 0.79840(12) 0.0226(6) Uani d . 1 . .
H H105 0.5580 0.3606 0.8174 0.027 Uiso calc R 1 . .
C C106 0.48846(19) 0.26283(17) 0.72477(12) 0.0217(6) Uani d . 1 A .
C C107 0.42495(19) 0.17083(18) 0.69919(13) 0.0236(6) Uani d . 1 . .
H H107 0.4080 0.1431 0.6494 0.028 Uiso calc R 1 . .
C C108 0.50685(19) 0.29201(17) 0.92665(12) 0.0234(6) Uani d . 1 . .
C C109 0.5824(2) 0.39143(19) 0.94640(13) 0.0383(8) Uani d . 1 . .
H H10C 0.6475 0.3832 0.9296 0.057 Uiso calc R 1 . .
H H10D 0.6018 0.4153 0.9983 0.057 Uiso calc R 1 . .
H H10E 0.5461 0.4392 0.9239 0.057 Uiso calc R 1 . .
C C110 0.5659(2) 0.22020(18) 0.96521(13) 0.0289(6) Uani d . 1 . .
H H11A 0.5181 0.1569 0.9557 0.043 Uiso calc R 1 . .
H H11B 0.5871 0.2481 1.0167 0.043 Uiso calc R 1 . .
H H11C 0.6302 0.2101 0.9477 0.043 Uiso calc R 1 . .
C C111 0.4072(2) 0.30963(18) 0.95451(13) 0.0292(6) Uani d . 1 . .
H H11D 0.3715 0.3569 0.9310 0.044 Uiso calc R 1 . .
H H11E 0.4289 0.3360 1.0062 0.044 Uiso calc R 1 . .
H H11F 0.3575 0.2472 0.9441 0.044 Uiso calc R 1 . .
C C112 0.5324(2) 0.32285(19) 0.67592(13) 0.0280(6) Uani d D 1 . .
C C113 0.6569(2) 0.3308(2) 0.69166(18) 0.0364(9) Uani d PD 0.853(3) A 1
H H11G 0.6848 0.3703 0.6613 0.055 Uiso calc PR 0.853(3) A 1
H H11H 0.6755 0.2646 0.6817 0.055 Uiso calc PR 0.853(3) A 1
H H11I 0.6887 0.3625 0.7419 0.055 Uiso calc PR 0.853(3) A 1
C C114 0.4844(3) 0.2784(2) 0.59823(15) 0.0395(10) Uani d PD 0.853(3) A 1
H H11J 0.5099 0.3221 0.5695 0.059 Uiso calc PR 0.853(3) A 1
H H11K 0.4059 0.2702 0.5887 0.059 Uiso calc PR 0.853(3) A 1
H H11L 0.5062 0.2140 0.5857 0.059 Uiso calc PR 0.853(3) A 1
C C115 0.5075(3) 0.4286(2) 0.69173(16) 0.0291(8) Uani d PD 0.853(3) A 1
H H11M 0.5390 0.4594 0.7422 0.044 Uiso calc PR 0.853(3) A 1
H H11N 0.4295 0.4264 0.6811 0.044 Uiso calc PR 0.853(3) A 1
H H11O 0.5382 0.4672 0.6619 0.044 Uiso calc PR 0.853(3) A 1
C C313 0.5950(15) 0.2543(12) 0.6328(10) 0.0364(9) Uani d PD 0.147(3) A 2
H H33A 0.6275 0.2905 0.6024 0.055 Uiso calc PR 0.147(3) A 2
H H33B 0.5450 0.1960 0.6030 0.055 Uiso calc PR 0.147(3) A 2
H H33C 0.6515 0.2338 0.6661 0.055 Uiso calc PR 0.147(3) A 2
C C314 0.4328(14) 0.3315(15) 0.6112(9) 0.0395(10) Uani d PD 0.147(3) A 2
H H34A 0.3956 0.3847 0.6282 0.059 Uiso calc PR 0.147(3) A 2
H H34B 0.3824 0.2691 0.5955 0.059 Uiso calc PR 0.147(3) A 2
H H34C 0.4609 0.3460 0.5711 0.059 Uiso calc PR 0.147(3) A 2
C C315 0.5887(15) 0.4250(10) 0.7067(9) 0.0291(8) Uani d PD 0.147(3) A 2
H H35A 0.6010 0.4570 0.6683 0.044 Uiso calc PR 0.147(3) A 2
H H35B 0.6578 0.4242 0.7389 0.044 Uiso calc PR 0.147(3) A 2
H H35C 0.5446 0.4615 0.7334 0.044 Uiso calc PR 0.147(3) A 2
C C116 0.1446(2) 0.06182(18) 0.67715(13) 0.0265(6) Uani d . 1 . .
H H11P 0.1351 0.0317 0.6260 0.032 Uiso calc R 1 . .
H H11Q 0.1854 0.1293 0.6865 0.032 Uiso calc R 1 . .
C C117 0.0354(2) 0.06885(17) 0.69117(13) 0.0244(6) Uani d . 1 . .
C C118 0.02346(19) 0.11206(16) 0.75938(13) 0.0220(6) Uani d . 1 . .
C C119 -0.0807(2) 0.12601(17) 0.76780(14) 0.0252(6) Uani d . 1 . .
C C120 -0.1674(2) 0.09147(18) 0.70836(14) 0.0303(7) Uani d . 1 . .
H H120 -0.2371 0.0997 0.7141 0.036 Uiso calc R 1 . .
C C121 -0.1581(2) 0.04578(18) 0.64143(15) 0.0343(7) Uani d . 1 . .
C C122 -0.0556(2) 0.03642(17) 0.63422(14) 0.0320(7) Uani d . 1 . .
H H122 -0.0465 0.0068 0.5888 0.038 Uiso calc R 1 . .
C C123 -0.0975(2) 0.17830(18) 0.83949(14) 0.0287(6) Uani d . 1 . .
C C124 -0.0317(2) 0.28366(17) 0.86243(13) 0.0291(6) Uani d . 1 . .
H H12A -0.0569 0.3217 0.8269 0.044 Uiso calc R 1 . .
H H12B 0.0445 0.2802 0.8660 0.044 Uiso calc R 1 . .
H H12C -0.0411 0.3159 0.9089 0.044 Uiso calc R 1 . .
C C125 -0.0624(2) 0.11926(18) 0.89690(13) 0.0350(7) Uani d . 1 . .
H H12D -0.0791 0.1498 0.9414 0.053 Uiso calc R 1 . .
H H12E 0.0151 0.1192 0.9052 0.053 Uiso calc R 1 . .
H H12F -0.1009 0.0513 0.8806 0.053 Uiso calc R 1 . .
C C126 -0.2150(2) 0.1888(2) 0.83663(16) 0.0469(8) Uani d . 1 . .
H H12G -0.2391 0.2288 0.8022 0.070 Uiso calc R 1 . .
H H12H -0.2211 0.2211 0.8840 0.070 Uiso calc R 1 . .
H H12I -0.2598 0.1234 0.8219 0.070 Uiso calc R 1 . .
C C127 -0.2555(2) 0.0094(2) 0.57674(16) 0.0462(9) Uani d . 1 . .
C C128 -0.2519(3) 0.0781(3) 0.52605(17) 0.0745(12) Uani d . 1 . .
H H12J -0.1844 0.0790 0.5110 0.112 Uiso calc R 1 . .
H H12K -0.2564 0.1448 0.5502 0.112 Uiso calc R 1 . .
H H12L -0.3126 0.0550 0.4841 0.112 Uiso calc R 1 . .
C C129 -0.2536(3) -0.0951(2) 0.5405(2) 0.124(2) Uani d U 1 . .
H H12M -0.3182 -0.1190 0.5014 0.186 Uiso calc R 1 . .
H H12N -0.2518 -0.1373 0.5751 0.186 Uiso calc R 1 . .
H H12O -0.1897 -0.0970 0.5214 0.186 Uiso calc R 1 . .
C C130 -0.3631(3) 0.0113(3) 0.59868(19) 0.0814(13) Uani d . 1 . .
H H13D -0.4228 -0.0151 0.5566 0.122 Uiso calc R 1 . .
H H13E -0.3684 0.0794 0.6193 0.122 Uiso calc R 1 . .
H H13F -0.3663 -0.0290 0.6341 0.122 Uiso calc R 1 . .
C C131 0.1584(2) -0.10094(16) 0.70662(13) 0.0268(6) Uani d . 1 . .
H H13G 0.1793 -0.1393 0.6655 0.032 Uiso calc R 1 . .
H H13H 0.0793 -0.1060 0.6943 0.032 Uiso calc R 1 . .
C C132 0.1933(2) -0.14385(17) 0.77191(13) 0.0283(6) Uani d . 1 . .
H H13I 0.1544 -0.2121 0.7629 0.034 Uiso calc R 1 . .
H H13J 0.2712 -0.1464 0.7806 0.034 Uiso calc R 1 . .
C C133 0.2350(2) -0.10487(19) 0.90182(14) 0.0432(8) Uani d . 1 . .
H H13K 0.2154 -0.1746 0.9020 0.065 Uiso calc R 1 . .
H H13L 0.2206 -0.0638 0.9438 0.065 Uiso calc R 1 . .
H H13M 0.3116 -0.0905 0.9031 0.065 Uiso calc R 1 . .
C C134 0.0546(2) -0.10599(18) 0.83519(15) 0.0370(7) Uani d . 1 . .
H H13N 0.0347 -0.1768 0.8320 0.056 Uiso calc R 1 . .
H H13O 0.0113 -0.0874 0.7938 0.056 Uiso calc R 1 . .
H H13P 0.0416 -0.0688 0.8790 0.056 Uiso calc R 1 . .
C C201 0.65527(17) 0.45778(17) 0.19360(12) 0.0197(6) Uani d . 1 . .
H H20A 0.6241 0.4415 0.1414 0.024 Uiso calc R 1 . .
H H20B 0.6323 0.5197 0.2136 0.024 Uiso calc R 1 . .
C C202 0.61032(17) 0.37572(16) 0.22537(12) 0.0174(5) Uani d . 1 . .
C C203 0.63793(18) 0.38410(17) 0.29998(13) 0.0196(6) Uani d . 1 . .
C C204 0.59083(19) 0.30878(17) 0.32866(12) 0.0204(6) Uani d . 1 . .
C C205 0.51772(18) 0.23105(17) 0.28150(12) 0.0211(6) Uani d . 1 . .
H H205 0.4863 0.1807 0.3007 0.025 Uiso calc R 1 . .
C C206 0.48736(18) 0.22222(17) 0.20753(12) 0.0202(6) Uani d . 1 . .
C C207 0.53645(18) 0.29562(16) 0.18092(12) 0.0183(6) Uani d . 1 . .
H H207 0.5193 0.2913 0.1309 0.022 Uiso calc R 1 . .
C C208 0.6194(2) 0.31407(18) 0.40947(12) 0.0242(6) Uani d . 1 . .
C C209 0.5605(2) 0.22461(18) 0.42853(13) 0.0348(7) Uani d . 1 . .
H H20C 0.5832 0.2291 0.4800 0.052 Uiso calc R 1 . .
H H20D 0.5778 0.1639 0.4030 0.052 Uiso calc R 1 . .
H H20E 0.4828 0.2237 0.4147 0.052 Uiso calc R 1 . .
C C210 0.5884(2) 0.40755(17) 0.44889(13) 0.0266(6) Uani d . 1 . .
H H21A 0.5103 0.4042 0.4346 0.040 Uiso calc R 1 . .
H H21B 0.6241 0.4656 0.4368 0.040 Uiso calc R 1 . .
H H21C 0.6108 0.4126 0.5005 0.040 Uiso calc R 1 . .
C C211 0.7409(2) 0.31509(19) 0.43651(13) 0.0328(7) Uani d . 1 . .
H H21D 0.7814 0.3722 0.4262 0.049 Uiso calc R 1 . .
H H21E 0.7602 0.2544 0.4124 0.049 Uiso calc R 1 . .
H H21F 0.7583 0.3193 0.4881 0.049 Uiso calc R 1 . .
C C212 0.40207(19) 0.13512(17) 0.16153(13) 0.0235(6) Uani d . 1 . .
C C213 0.29744(19) 0.13683(18) 0.18712(14) 0.0298(7) Uani d . 1 . .
H H21G 0.2733 0.2002 0.1849 0.045 Uiso calc R 1 . .
H H21H 0.3107 0.1282 0.2364 0.045 Uiso calc R 1 . .
H H21I 0.2418 0.0832 0.1563 0.045 Uiso calc R 1 . .
C C214 0.3769(2) 0.13907(18) 0.08281(12) 0.0313(7) Uani d . 1 . .
H H21J 0.3544 0.2022 0.0773 0.047 Uiso calc R 1 . .
H H21K 0.3190 0.0849 0.0558 0.047 Uiso calc R 1 . .
H H21L 0.4413 0.1327 0.0647 0.047 Uiso calc R 1 . .
C C215 0.4407(2) 0.03678(17) 0.16800(14) 0.0324(7) Uani d . 1 . .
H H21M 0.3852 -0.0180 0.1386 0.049 Uiso calc R 1 . .
H H21N 0.4546 0.0311 0.2179 0.049 Uiso calc R 1 . .
H H21O 0.5070 0.0345 0.1516 0.049 Uiso calc R 1 . .
C C216 0.81327(18) 0.39133(17) 0.16733(13) 0.0206(6) Uani d . 1 . .
H H21P 0.7934 0.3919 0.1159 0.025 Uiso calc R 1 . .
H H21Q 0.7753 0.3290 0.1735 0.025 Uiso calc R 1 . .
C C217 0.93294(18) 0.39221(16) 0.18959(12) 0.0184(6) Uani d . 1 . .
C C218 0.98275(18) 0.38766(16) 0.26066(12) 0.0191(5) Uani d . 1 . .
C C219 1.09358(19) 0.38057(16) 0.27772(12) 0.0204(6) Uani d . 1 . .
C C220 1.14985(19) 0.38320(16) 0.22483(13) 0.0226(6) Uani d . 1 . .
H H220 1.2243 0.3796 0.2367 0.027 Uiso calc R 1 . .
C C221 1.10328(19) 0.39089(16) 0.15538(13) 0.0204(6) Uani d . 1 . .
C C222 0.99400(18) 0.39491(16) 0.13988(13) 0.0208(6) Uani d . 1 . .
H H222 0.9596 0.3997 0.0931 0.025 Uiso calc R 1 . .
C C223 1.14889(19) 0.36973(18) 0.35306(13) 0.0239(6) Uani d . 1 . .
C C224 1.0919(2) 0.27716(18) 0.37025(13) 0.0309(7) Uani d . 1 . .
H H22A 1.1264 0.2719 0.4186 0.046 Uiso calc R 1 . .
H H22B 1.0969 0.2184 0.3359 0.046 Uiso calc R 1 . .
H H22C 1.0161 0.2823 0.3671 0.046 Uiso calc R 1 . .
C C225 1.1460(2) 0.46093(18) 0.40904(13) 0.0332(7) Uani d . 1 . .
H H22D 1.1842 0.4545 0.4563 0.050 Uiso calc R 1 . .
H H22E 1.0712 0.4666 0.4091 0.050 Uiso calc R 1 . .
H H22F 1.1807 0.5200 0.3976 0.050 Uiso calc R 1 . .
C C226 1.2677(2) 0.3587(2) 0.35992(14) 0.0369(7) Uani d . 1 . .
H H22G 1.3070 0.4176 0.3511 0.055 Uiso calc R 1 . .
H H22H 1.2724 0.3006 0.3249 0.055 Uiso calc R 1 . .
H H22I 1.2993 0.3507 0.4081 0.055 Uiso calc R 1 . .
C C227 1.16632(19) 0.38907(18) 0.09749(13) 0.0244(6) Uani d . 1 . .
C C228 1.1392(2) 0.4676(2) 0.05450(14) 0.0376(7) Uani d . 1 . .
H H22J 1.1578 0.5330 0.0866 0.056 Uiso calc R 1 . .
H H22K 1.0622 0.4546 0.0315 0.056 Uiso calc R 1 . .
H H22L 1.1803 0.4655 0.0180 0.056 Uiso calc R 1 . .
C C229 1.1350(2) 0.28661(18) 0.04725(14) 0.0334(7) Uani d . 1 . .
H H22M 1.1747 0.2838 0.0100 0.050 Uiso calc R 1 . .
H H22N 1.0577 0.2743 0.0252 0.050 Uiso calc R 1 . .
H H22O 1.1526 0.2363 0.0745 0.050 Uiso calc R 1 . .
C C230 1.28785(19) 0.40901(18) 0.12852(13) 0.0292(6) Uani d . 1 . .
H H23A 1.3085 0.4733 0.1620 0.044 Uiso calc R 1 . .
H H23B 1.3245 0.4091 0.0898 0.044 Uiso calc R 1 . .
H H23C 1.3085 0.3574 0.1537 0.044 Uiso calc R 1 . .
C C231 0.81672(19) 0.57145(16) 0.19410(12) 0.0212(6) Uani d . 1 . .
H H23D 0.7678 0.5844 0.1519 0.025 Uiso calc R 1 . .
H H23E 0.8883 0.5696 0.1840 0.025 Uiso calc R 1 . .
C C232 0.8256(2) 0.65388(17) 0.25868(13) 0.0260(6) Uani d . 1 . .
H H23F 0.8586 0.7169 0.2504 0.031 Uiso calc R 1 . .
H H23G 0.7529 0.6609 0.2653 0.031 Uiso calc R 1 . .
C C233 0.8727(2) 0.69441(19) 0.38847(14) 0.0426(8) Uani d . 1 . .
H H23H 0.9161 0.6795 0.4314 0.064 Uiso calc R 1 . .
H H23I 0.7964 0.6806 0.3881 0.064 Uiso calc R 1 . .
H H23J 0.8926 0.7642 0.3884 0.064 Uiso calc R 1 . .
C C234 1.0084(2) 0.65339(19) 0.32612(15) 0.0352(7) Uani d . 1 . .
H H23K 1.0274 0.7217 0.3223 0.053 Uiso calc R 1 . .
H H23L 1.0234 0.6086 0.2861 0.053 Uiso calc R 1 . .
H H23M 1.0511 0.6436 0.3711 0.053 Uiso calc R 1 . .
N N101 0.20907(16) 0.00364(13) 0.72052(10) 0.0218(5) Uani d . 1 . .
N N102 0.17089(17) -0.08316(14) 0.83635(11) 0.0284(5) Uani d . 1 . .
N N201 0.77509(15) 0.47478(13) 0.20724(10) 0.0187(5) Uani d . 1 . .
N N202 0.89223(16) 0.63242(14) 0.32436(11) 0.0253(5) Uani d . 1 . .
O O101 0.36577(12) 0.10567(11) 0.86029(8) 0.0227(4) Uani d . 1 . .
O O102 0.10972(13) 0.14260(11) 0.81524(8) 0.0224(4) Uani d . 1 . .
O O201 0.70621(12) 0.46305(11) 0.34334(8) 0.0216(4) Uani d . 1 . .
O O202 0.92543(12) 0.38776(11) 0.31033(8) 0.0213(4) Uani d . 1 . .

loop_
_atom_site_aniso_label
_atom_site_aniso_U_11
_atom_site_aniso_U_22
_atom_site_aniso_U_33
_atom_site_aniso_U_12
_atom_site_aniso_U_13
_atom_site_aniso_U_23
Zn1 0.02403(18) 0.01658(17) 0.02199(18) 0.00116(13) 0.00418(14) 0.00286(13)
Zn2 0.01902(17) 0.01911(17) 0.02331(18) 0.00040(13) 0.00428(14) 0.00509(14)
C101 0.0316(16) 0.0234(14) 0.0220(15) 0.0048(12) 0.0091(12) 0.0020(12)
C102 0.0234(14) 0.0159(13) 0.0202(14) 0.0009(10) 0.0052(11) -0.0010(11)
C103 0.0212(14) 0.0181(13) 0.0221(14) 0.0055(11) 0.0072(11) 0.0063(11)
C104 0.0223(14) 0.0194(13) 0.0205(14) 0.0031(11) 0.0077(11) 0.0026(11)
C105 0.0228(14) 0.0216(14) 0.0214(14) -0.0011(11) 0.0073(11) 0.0006(11)
C106 0.0222(14) 0.0230(14) 0.0207(14) 0.0020(11) 0.0088(11) 0.0038(11)
C107 0.0283(15) 0.0251(15) 0.0180(14) 0.0054(12) 0.0080(12) 0.0031(12)
C108 0.0242(15) 0.0241(14) 0.0200(14) -0.0011(11) 0.0072(11) 0.0016(11)
C109 0.0476(19) 0.0385(17) 0.0196(15) -0.0116(14) 0.0086(14) -0.0047(13)
C110 0.0255(15) 0.0381(16) 0.0216(15) 0.0052(12) 0.0061(12) 0.0030(12)
C111 0.0354(16) 0.0302(15) 0.0233(15) 0.0106(12) 0.0102(13) 0.0027(12)
C112 0.0324(17) 0.0293(16) 0.0256(16) 0.0021(13) 0.0163(13) 0.0057(13)
C113 0.036(2) 0.036(2) 0.047(2) 0.0081(16) 0.0238(17) 0.0160(17)
C114 0.058(3) 0.038(2) 0.0239(18) -0.0050(17) 0.0205(17) 0.0051(16)
C115 0.033(2) 0.0315(18) 0.0257(18) 0.0038(16) 0.0101(16) 0.0115(15)
C313 0.036(2) 0.036(2) 0.047(2) 0.0081(16) 0.0238(17) 0.0160(17)
C314 0.058(3) 0.038(2) 0.0239(18) -0.0050(17) 0.0205(17) 0.0051(16)
C315 0.033(2) 0.0315(18) 0.0257(18) 0.0038(16) 0.0101(16) 0.0115(15)
C116 0.0376(17) 0.0189(14) 0.0199(15) 0.0036(12) 0.0029(12) 0.0025(11)
C117 0.0277(15) 0.0182(14) 0.0245(15) 0.0002(11) 0.0005(12) 0.0066(12)
C118 0.0239(15) 0.0126(13) 0.0245(15) -0.0016(11) -0.0020(12) 0.0035(11)
C119 0.0248(15) 0.0158(14) 0.0320(16) -0.0018(11) 0.0019(13) 0.0073(12)
C120 0.0234(15) 0.0258(15) 0.0381(18) 0.0021(12) -0.0021(13) 0.0107(13)
C121 0.0341(18) 0.0194(15) 0.0397(18) -0.0009(12) -0.0121(14) 0.0101(13)
C122 0.0471(19) 0.0180(14) 0.0219(15) 0.0033(13) -0.0068(14) 0.0016(12)
C123 0.0230(15) 0.0281(15) 0.0356(17) 0.0009(12) 0.0078(13) 0.0095(13)
C124 0.0297(16) 0.0254(15) 0.0334(16) 0.0054(12) 0.0111(13) 0.0046(12)
C125 0.0386(18) 0.0273(15) 0.0356(17) -0.0075(13) 0.0090(14) 0.0065(13)
C126 0.0276(17) 0.061(2) 0.053(2) 0.0051(15) 0.0159(15) 0.0110(17)
C127 0.044(2) 0.0327(18) 0.044(2) 0.0073(14) -0.0230(16) 0.0030(15)
C128 0.072(3) 0.092(3) 0.047(2) 0.013(2) -0.0203(19) 0.022(2)
C129 0.106(4) 0.047(2) 0.137(4) 0.028(2) -0.097(3) -0.044(2)
C130 0.040(2) 0.096(3) 0.081(3) -0.012(2) -0.028(2) 0.017(2)
C131 0.0363(16) 0.0140(13) 0.0268(15) -0.0003(11) 0.0080(13) -0.0011(11)
C132 0.0294(16) 0.0169(14) 0.0357(17) 0.0005(12) 0.0047(13) 0.0043(12)
C133 0.063(2) 0.0321(17) 0.0344(18) 0.0113(15) 0.0057(16) 0.0128(14)
C134 0.0449(19) 0.0196(15) 0.0480(19) -0.0029(13) 0.0193(15) 0.0067(13)
C201 0.0160(13) 0.0223(14) 0.0203(14) 0.0023(10) 0.0040(11) 0.0049(11)
C202 0.0133(13) 0.0180(13) 0.0216(14) 0.0017(10) 0.0054(10) 0.0052(11)
C203 0.0162(13) 0.0191(13) 0.0232(14) 0.0041(10) 0.0049(11) 0.0029(11)
C204 0.0212(14) 0.0189(13) 0.0226(14) 0.0047(11) 0.0074(11) 0.0047(11)
C205 0.0205(14) 0.0189(13) 0.0269(15) 0.0007(11) 0.0105(11) 0.0086(11)
C206 0.0177(14) 0.0190(14) 0.0223(14) 0.0008(11) 0.0045(11) 0.0024(11)
C207 0.0172(13) 0.0214(14) 0.0168(13) 0.0041(11) 0.0057(11) 0.0030(11)
C208 0.0287(15) 0.0243(14) 0.0193(14) 0.0035(12) 0.0063(12) 0.0040(11)
C209 0.0546(19) 0.0272(15) 0.0233(15) 0.0024(14) 0.0131(14) 0.0062(12)
C210 0.0256(15) 0.0306(15) 0.0254(15) 0.0034(12) 0.0097(12) 0.0074(12)
C211 0.0394(17) 0.0366(16) 0.0222(15) 0.0130(13) 0.0048(13) 0.0051(13)
C212 0.0216(14) 0.0208(14) 0.0247(15) -0.0018(11) 0.0050(12) 0.0009(12)
C213 0.0226(15) 0.0290(15) 0.0349(17) -0.0020(12) 0.0069(13) 0.0038(13)
C214 0.0250(15) 0.0331(16) 0.0276(16) -0.0082(12) 0.0025(12) -0.0007(13)
C215 0.0275(16) 0.0222(15) 0.0405(18) -0.0020(12) 0.0043(14) -0.0018(13)
C216 0.0201(14) 0.0173(13) 0.0239(15) 0.0021(11) 0.0043(11) 0.0051(11)
C217 0.0145(13) 0.0156(13) 0.0242(14) 0.0023(10) 0.0033(11) 0.0040(11)
C218 0.0186(13) 0.0126(12) 0.0247(14) -0.0019(10) 0.0046(11) 0.0047(11)
C219 0.0186(14) 0.0162(13) 0.0236(14) 0.0007(10) 0.0008(11) 0.0038(11)
C220 0.0134(13) 0.0209(14) 0.0315(16) 0.0013(11) 0.0031(11) 0.0043(12)
C221 0.0181(14) 0.0173(13) 0.0244(15) 0.0024(10) 0.0040(11) 0.0026(11)
C222 0.0207(14) 0.0183(13) 0.0211(14) 0.0020(10) 0.0019(11) 0.0031(11)
C223 0.0206(14) 0.0264(15) 0.0224(15) 0.0032(11) 0.0006(11) 0.0053(12)
C224 0.0271(15) 0.0319(16) 0.0344(17) 0.0054(12) 0.0021(13) 0.0148(13)
C225 0.0321(17) 0.0360(17) 0.0249(16) 0.0051(13) -0.0041(13) 0.0038(13)
C226 0.0241(16) 0.0526(19) 0.0328(17) 0.0080(13) -0.0027(13) 0.0164(15)
C227 0.0198(14) 0.0288(15) 0.0256(15) 0.0065(11) 0.0074(12) 0.0044(12)
C228 0.0306(17) 0.0501(19) 0.0449(18) 0.0155(14) 0.0183(14) 0.0260(15)
C229 0.0264(16) 0.0391(17) 0.0303(16) 0.0045(13) 0.0053(13) -0.0009(13)
C230 0.0255(15) 0.0310(15) 0.0318(16) 0.0046(12) 0.0112(12) 0.0039(12)
C231 0.0198(14) 0.0170(13) 0.0278(15) 0.0001(10) 0.0067(11) 0.0085(11)
C232 0.0228(15) 0.0170(14) 0.0383(17) 0.0009(11) 0.0066(12) 0.0088(12)
C233 0.058(2) 0.0310(17) 0.0339(18) 0.0070(15) 0.0071(16) 0.0011(14)
C234 0.0300(17) 0.0260(16) 0.0448(19) -0.0059(13) 0.0010(14) 0.0122(14)
N101 0.0259(12) 0.0134(11) 0.0244(12) 0.0010(9) 0.0053(10) 0.0023(9)
N102 0.0332(14) 0.0221(12) 0.0272(13) 0.0009(10) 0.0025(11) 0.0069(10)
N201 0.0161(11) 0.0133(10) 0.0259(12) 0.0006(8) 0.0039(9) 0.0050(9)
N202 0.0265(13) 0.0183(12) 0.0282(13) -0.0003(9) 0.0048(10) 0.0024(10)
O101 0.0233(10) 0.0241(9) 0.0192(9) 0.0002(7) 0.0032(8) 0.0056(8)
O102 0.0216(10) 0.0204(9) 0.0214(10) 0.0027(7) 0.0005(8) 0.0009(8)
O201 0.0201(9) 0.0190(9) 0.0221(10) -0.0033(7) 0.0052(8) 0.0000(7)
O202 0.0211(10) 0.0227(9) 0.0236(10) 0.0038(7) 0.0072(8) 0.0112(8)

loop_
_atom_type_symbol
_atom_type_description
_atom_type_scat_dispersion_real
_atom_type_scat_dispersion_imag
_atom_type_scat_source
C C 0.0033 0.0016 'International Tables Vol C Tables 4.2.6.8 and 6.1.1.4'
H H 0.0000 0.0000 'International Tables Vol C Tables 4.2.6.8 and 6.1.1.4'
N N 0.0061 0.0033 'International Tables Vol C Tables 4.2.6.8 and 6.1.1.4'
O O 0.0106 0.0060 'International Tables Vol C Tables 4.2.6.8 and 6.1.1.4'
Zn Zn 0.2839 1.4301 'International Tables Vol C Tables 4.2.6.8 and 6.1.1.4'

loop_
_geom_angle_atom_site_label_1
_geom_angle_atom_site_label_2
_geom_angle_atom_site_label_3
_geom_angle
_geom_angle_publ_flag
O101 Zn1 O102 125.35(7) y
O101 Zn1 N101 99.58(7) y
O102 Zn1 N101 99.77(7) y
O101 Zn1 N102 112.76(7) y
O102 Zn1 N102 118.59(8) y
N101 Zn1 N102 87.81(8) y
O201 Zn2 O202 121.39(7) y
O201 Zn2 N201 99.95(7) y
O202 Zn2 N201 99.80(7) y
O201 Zn2 N202 113.08(8) y
O202 Zn2 N202 122.20(8) y
N201 Zn2 N202 88.07(7) y
N101 C101 C102 113.5(2) ?
N101 C101 H10A 108.9 ?
C102 C101 H10A 108.9 ?
N101 C101 H10B 108.9 ?
C102 C101 H10B 108.9 ?
H10A C101 H10B 107.7 ?
C107 C102 C103 120.4(2) ?
C107 C102 C101 119.5(2) ?
C103 C102 C101 120.0(2) ?
O101 C103 C102 120.5(2) ?
O101 C103 C104 121.1(2) ?
C102 C103 C104 118.4(2) ?
C105 C104 C103 117.6(2) ?
C105 C104 C108 122.2(2) ?
C103 C104 C108 120.25(19) ?
C106 C105 C104 124.9(2) ?
C106 C105 H105 117.6 ?
C104 C105 H105 117.6 ?
C107 C106 C105 116.0(2) ?
C107 C106 C112 122.8(2) ?
C105 C106 C112 121.1(2) ?
C106 C107 C102 122.6(2) ?
C106 C107 H107 118.7 ?
C102 C107 H107 118.7 ?
C104 C108 C111 110.94(19) ?
C104 C108 C109 112.04(19) ?
C111 C108 C109 106.9(2) ?
C104 C108 C110 109.4(2) ?
C111 C108 C110 109.88(19) ?
C109 C108 C110 107.6(2) ?
C108 C109 H10C 109.5 ?
C108 C109 H10D 109.5 ?
H10C C109 H10D 109.5 ?
C108 C109 H10E 109.5 ?
H10C C109 H10E 109.5 ?
H10D C109 H10E 109.5 ?
C108 C110 H11A 109.5 ?
C108 C110 H11B 109.5 ?
H11A C110 H11B 109.5 ?
C108 C110 H11C 109.5 ?
H11A C110 H11C 109.5 ?
H11B C110 H11C 109.5 ?
C108 C111 H11D 109.5 ?
C108 C111 H11E 109.5 ?
H11D C111 H11E 109.5 ?
C108 C111 H11F 109.5 ?
H11D C111 H11F 109.5 ?
H11E C111 H11F 109.5 ?
C114 C112 C115 108.0(2) ?
C315 C112 C106 118.9(7) ?
C114 C112 C106 112.5(2) ?
C115 C112 C106 109.8(2) ?
C114 C112 C113 109.3(3) ?
C115 C112 C113 107.4(2) ?
C106 C112 C113 109.7(2) ?
C315 C112 C313 115.3(10) ?
C106 C112 C313 106.4(6) ?
C315 C112 C314 105.1(10) ?
C106 C112 C314 109.1(7) ?
C313 C112 C314 100.3(11) ?
C112 C113 H11G 109.5 ?
C112 C113 H11H 109.5 ?
C112 C113 H11I 109.5 ?
C112 C114 H11J 109.5 ?
C112 C114 H11K 109.5 ?
C112 C114 H11L 109.5 ?
C112 C115 H11M 109.5 ?
C112 C115 H11N 109.5 ?
C112 C115 H11O 109.5 ?
C112 C313 H33A 109.5 ?
C112 C313 H33B 109.5 ?
H33A C313 H33B 109.5 ?
C112 C313 H33C 109.5 ?
H33A C313 H33C 109.5 ?
H33B C313 H33C 109.5 ?
C112 C314 H34A 109.5 ?
C112 C314 H34B 109.5 ?
H34A C314 H34B 109.5 ?
C112 C314 H34C 109.5 ?
H34A C314 H34C 109.5 ?
H34B C314 H34C 109.5 ?
C112 C315 H35A 109.5 ?
C112 C315 H35B 109.5 ?
H35A C315 H35B 109.5 ?
C112 C315 H35C 109.5 ?
H35A C315 H35C 109.5 ?
H35B C315 H35C 109.5 ?
N101 C116 C117 114.7(2) ?
N101 C116 H11P 108.6 ?
C117 C116 H11P 108.6 ?
N101 C116 H11Q 108.6 ?
C117 C116 H11Q 108.6 ?
H11P C116 H11Q 107.6 ?
C122 C117 C118 119.5(3) ?
C122 C117 C116 118.8(2) ?
C118 C117 C116 121.5(2) ?
O102 C118 C117 120.6(2) ?
O102 C118 C119 120.3(2) ?
C117 C118 C119 119.1(2) ?
C120 C119 C118 117.8(2) ?
C120 C119 C123 120.9(2) ?
C118 C119 C123 121.3(2) ?
C121 C120 C119 124.2(3) ?
C121 C120 H120 117.9 ?
C119 C120 H120 117.9 ?
C122 C121 C120 116.7(2) ?
C122 C121 C127 120.4(3) ?
C120 C121 C127 122.8(3) ?
C121 C122 C117 122.6(3) ?
C121 C122 H122 118.7 ?
C117 C122 H122 118.7 ?
C126 C123 C119 113.1(2) ?
C126 C123 C125 107.1(2) ?
C119 C123 C125 109.9(2) ?
C126 C123 C124 106.8(2) ?
C119 C123 C124 109.94(19) ?
C125 C123 C124 109.9(2) ?
C123 C124 H12A 109.5 ?
C123 C124 H12B 109.5 ?
H12A C124 H12B 109.5 ?
C123 C124 H12C 109.5 ?
H12A C124 H12C 109.5 ?
H12B C124 H12C 109.5 ?
C123 C125 H12D 109.5 ?
C123 C125 H12E 109.5 ?
H12D C125 H12E 109.5 ?
C123 C125 H12F 109.5 ?
H12D C125 H12F 109.5 ?
H12E C125 H12F 109.5 ?
C123 C126 H12G 109.5 ?
C123 C126 H12H 109.5 ?
H12G C126 H12H 109.5 ?
C123 C126 H12I 109.5 ?
H12G C126 H12I 109.5 ?
H12H C126 H12I 109.5 ?
C129 C127 C128 111.1(3) ?
C129 C127 C121 110.1(2) ?
C128 C127 C121 108.6(2) ?
C129 C127 C130 108.0(3) ?
C128 C127 C130 107.1(3) ?
C121 C127 C130 111.9(3) ?
C127 C128 H12J 109.5 ?
C127 C128 H12K 109.5 ?
H12J C128 H12K 109.5 ?
C127 C128 H12L 109.5 ?
H12J C128 H12L 109.5 ?
H12K C128 H12L 109.5 ?
C127 C129 H12M 109.5 ?
C127 C129 H12N 109.5 ?
H12M C129 H12N 109.5 ?
C127 C129 H12O 109.5 ?
H12M C129 H12O 109.5 ?
H12N C129 H12O 109.5 ?
C127 C130 H13D 109.5 ?
C127 C130 H13E 109.5 ?
H13D C130 H13E 109.5 ?
C127 C130 H13F 109.5 ?
H13D C130 H13F 109.5 ?
H13E C130 H13F 109.5 ?
N101 C131 C132 110.62(19) ?
N101 C131 H13G 109.5 ?
C132 C131 H13G 109.5 ?
N101 C131 H13H 109.5 ?
C132 C131 H13H 109.5 ?
H13G C131 H13H 108.1 ?
N102 C132 C131 111.0(2) ?
N102 C132 H13I 109.4 ?
C131 C132 H13I 109.4 ?
N102 C132 H13J 109.4 ?
C131 C132 H13J 109.4 ?
H13I C132 H13J 108.0 ?
N102 C133 H13K 109.5 ?
N102 C133 H13L 109.5 ?
H13K C133 H13L 109.5 ?
N102 C133 H13M 109.5 ?
H13K C133 H13M 109.5 ?
H13L C133 H13M 109.5 ?
N102 C134 H13N 109.5 ?
N102 C134 H13O 109.5 ?
H13N C134 H13O 109.5 ?
N102 C134 H13P 109.5 ?
H13N C134 H13P 109.5 ?
H13O C134 H13P 109.5 ?
N201 C201 C202 113.91(18) ?
N201 C201 H20A 108.8 ?
C202 C201 H20A 108.8 ?
N201 C201 H20B 108.8 ?
C202 C201 H20B 108.8 ?
H20A C201 H20B 107.7 ?
C207 C202 C203 120.41(19) ?
C207 C202 C201 119.6(2) ?
C203 C202 C201 119.85(19) ?
O201 C203 C202 120.64(19) ?
O201 C203 C204 120.6(2) ?
C202 C203 C204 118.8(2) ?
C205 C204 C203 117.9(2) ?
C205 C204 C208 121.4(2) ?
C203 C204 C208 120.7(2) ?
C204 C205 C206 124.3(2) ?
C204 C205 H205 117.9 ?
C206 C205 H205 117.9 ?
C207 C206 C205 116.5(2) ?
C207 C206 C212 124.2(2) ?
C205 C206 C212 119.29(19) ?
C206 C207 C202 122.1(2) ?
C206 C207 H207 119.0 ?
C202 C207 H207 119.0 ?
C210 C208 C209 108.1(2) ?
C210 C208 C204 109.91(19) ?
C209 C208 C204 111.91(19) ?
C210 C208 C211 109.6(2) ?
C209 C208 C211 107.1(2) ?
C204 C208 C211 110.2(2) ?
C208 C209 H20C 109.5 ?
C208 C209 H20D 109.5 ?
H20C C209 H20D 109.5 ?
C208 C209 H20E 109.5 ?
H20C C209 H20E 109.5 ?
H20D C209 H20E 109.5 ?
C208 C210 H21A 109.5 ?
C208 C210 H21B 109.5 ?
H21A C210 H21B 109.5 ?
C208 C210 H21C 109.5 ?
H21A C210 H21C 109.5 ?
H21B C210 H21C 109.5 ?
C208 C211 H21D 109.5 ?
C208 C211 H21E 109.5 ?
H21D C211 H21E 109.5 ?
C208 C211 H21F 109.5 ?
H21D C211 H21F 109.5 ?
H21E C211 H21F 109.5 ?
C214 C212 C206 112.00(18) ?
C214 C212 C215 107.8(2) ?
C206 C212 C215 110.6(2) ?
C214 C212 C213 108.4(2) ?
C206 C212 C213 109.4(2) ?
C215 C212 C213 108.62(19) ?
C212 C213 H21G 109.5 ?
C212 C213 H21H 109.5 ?
H21G C213 H21H 109.5 ?
C212 C213 H21I 109.5 ?
H21G C213 H21I 109.5 ?
H21H C213 H21I 109.5 ?
C212 C214 H21J 109.5 ?
C212 C214 H21K 109.5 ?
H21J C214 H21K 109.5 ?
C212 C214 H21L 109.5 ?
H21J C214 H21L 109.5 ?
H21K C214 H21L 109.5 ?
C212 C215 H21M 109.5 ?
C212 C215 H21N 109.5 ?
H21M C215 H21N 109.5 ?
C212 C215 H21O 109.5 ?
H21M C215 H21O 109.5 ?
H21N C215 H21O 109.5 ?
N201 C216 C217 114.68(19) ?
N201 C216 H21P 108.6 ?
C217 C216 H21P 108.6 ?
N201 C216 H21Q 108.6 ?
C217 C216 H21Q 108.6 ?
H21P C216 H21Q 107.6 ?
C222 C217 C218 119.8(2) ?
C222 C217 C216 119.6(2) ?
C218 C217 C216 120.5(2) ?
O202 C218 C219 120.6(2) ?
O202 C218 C217 120.8(2) ?
C219 C218 C217 118.6(2) ?
C220 C219 C218 118.3(2) ?
C220 C219 C223 121.6(2) ?
C218 C219 C223 120.1(2) ?
C219 C220 C221 124.0(2) ?
C219 C220 H220 118.0 ?
C221 C220 H220 118.0 ?
C222 C221 C220 116.2(2) ?
C222 C221 C227 121.0(2) ?
C220 C221 C227 122.7(2) ?
C217 C222 C221 123.0(2) ?
C217 C222 H222 118.5 ?
C221 C222 H222 118.5 ?
C225 C223 C226 107.4(2) ?
C225 C223 C224 109.4(2) ?
C226 C223 C224 107.3(2) ?
C225 C223 C219 110.3(2) ?
C226 C223 C219 112.2(2) ?
C224 C223 C219 110.14(18) ?
C223 C224 H22A 109.5 ?
C223 C224 H22B 109.5 ?
H22A C224 H22B 109.5 ?
C223 C224 H22C 109.5 ?
H22A C224 H22C 109.5 ?
H22B C224 H22C 109.5 ?
C223 C225 H22D 109.5 ?
C223 C225 H22E 109.5 ?
H22D C225 H22E 109.5 ?
C223 C225 H22F 109.5 ?
H22D C225 H22F 109.5 ?
H22E C225 H22F 109.5 ?
C223 C226 H22G 109.5 ?
C223 C226 H22H 109.5 ?
H22G C226 H22H 109.5 ?
C223 C226 H22I 109.5 ?
H22G C226 H22I 109.5 ?
H22H C226 H22I 109.5 ?
C230 C227 C228 107.4(2) ?
C230 C227 C229 108.7(2) ?
C228 C227 C229 109.3(2) ?
C230 C227 C221 112.47(19) ?
C228 C227 C221 110.7(2) ?
C229 C227 C221 108.19(19) ?
C227 C228 H22J 109.5 ?
C227 C228 H22K 109.5 ?
H22J C228 H22K 109.5 ?
C227 C228 H22L 109.5 ?
H22J C228 H22L 109.5 ?
H22K C228 H22L 109.5 ?
C227 C229 H22M 109.5 ?
C227 C229 H22N 109.5 ?
H22M C229 H22N 109.5 ?
C227 C229 H22O 109.5 ?
H22M C229 H22O 109.5 ?
H22N C229 H22O 109.5 ?
C227 C230 H23A 109.5 ?
C227 C230 H23B 109.5 ?
H23A C230 H23B 109.5 ?
C227 C230 H23C 109.5 ?
H23A C230 H23C 109.5 ?
H23B C230 H23C 109.5 ?
N201 C231 C232 110.62(18) ?
N201 C231 H23D 109.5 ?
C232 C231 H23D 109.5 ?
N201 C231 H23E 109.5 ?
C232 C231 H23E 109.5 ?
H23D C231 H23E 108.1 ?
N202 C232 C231 110.71(19) ?
N202 C232 H23F 109.5 ?
C231 C232 H23F 109.5 ?
N202 C232 H23G 109.5 ?
C231 C232 H23G 109.5 ?
H23F C232 H23G 108.1 ?
N202 C233 H23H 109.5 ?
N202 C233 H23I 109.5 ?
H23H C233 H23I 109.5 ?
N202 C233 H23J 109.5 ?
H23H C233 H23J 109.5 ?
H23I C233 H23J 109.5 ?
N202 C234 H23K 109.5 ?
N202 C234 H23L 109.5 ?
H23K C234 H23L 109.5 ?
N202 C234 H23M 109.5 ?
H23K C234 H23M 109.5 ?
H23L C234 H23M 109.5 ?
C131 N101 C116 112.97(18) ?
C131 N101 C101 112.12(19) ?
C116 N101 C101 110.95(18) ?
C131 N101 Zn1 105.41(13) ?
C116 N101 Zn1 107.63(15) ?
C101 N101 Zn1 107.36(14) ?
C133 N102 C134 108.6(2) ?
C133 N102 C132 110.2(2) ?
C134 N102 C132 110.09(19) ?
C133 N102 Zn1 112.54(15) ?
C134 N102 Zn1 112.60(16) ?
C132 N102 Zn1 102.73(14) ?
C216 N201 C231 112.96(18) ?
C216 N201 C201 111.35(17) ?
C231 N201 C201 111.65(17) ?
C216 N201 Zn2 108.05(14) ?
C231 N201 Zn2 105.30(13) ?
C201 N201 Zn2 107.10(14) ?
C233 N202 C234 108.8(2) ?
C233 N202 C232 109.8(2) ?
C234 N202 C232 110.57(19) ?
C233 N202 Zn2 111.58(15) ?
C234 N202 Zn2 113.50(16) ?
C232 N202 Zn2 102.38(13) ?
C103 O101 Zn1 113.05(13) ?
C118 O102 Zn1 118.15(15) ?
C203 O201 Zn2 111.79(14) ?
C218 O202 Zn2 115.18(13) ?

loop_
_geom_bond_atom_site_label_1
_geom_bond_atom_site_label_2
_geom_bond_distance
_geom_bond_publ_flag
Zn1 O101 1.8918(15) y
Zn1 O102 1.8960(17) y
Zn1 N101 2.065(2) y
Zn1 N102 2.0864(19) y
Zn2 O201 1.8821(16) y
Zn2 O202 1.8899(17) y
Zn2 N201 2.0643(18) y
Zn2 N202 2.0727(19) y
C101 N101 1.490(3) ?
C101 C102 1.516(3) ?
C101 H10A 0.9900 ?
C101 H10B 0.9900 ?
C102 C107 1.394(3) ?
C102 C103 1.412(3) ?
C103 O101 1.346(2) ?
C103 C104 1.429(3) ?
C104 C105 1.394(3) ?
C104 C108 1.528(3) ?
C105 C106 1.393(3) ?
C105 H105 0.9500 ?
C106 C107 1.383(3) ?
C106 C112 1.541(3) ?
C107 H107 0.9500 ?
C108 C111 1.534(3) ?
C108 C109 1.533(3) ?
C108 C110 1.545(3) ?
C109 H10C 0.9800 ?
C109 H10D 0.9800 ?
C109 H10E 0.9800 ?
C110 H11A 0.9800 ?
C110 H11B 0.9800 ?
C110 H11C 0.9800 ?
C111 H11D 0.9800 ?
C111 H11E 0.9800 ?
C111 H11F 0.9800 ?
C112 C315 1.476(13) ?
C112 C114 1.500(4) ?
C112 C115 1.542(4) ?
C112 C113 1.558(4) ?
C112 C313 1.573(14) ?
C112 C314 1.638(14) ?
C113 H11G 0.9800 ?
C113 H11H 0.9800 ?
C113 H11I 0.9800 ?
C114 H11J 0.9800 ?
C114 H11K 0.9800 ?
C114 H11L 0.9800 ?
C115 H11M 0.9800 ?
C115 H11N 0.9800 ?
C115 H11O 0.9800 ?
C313 H33A 0.9800 ?
C313 H33B 0.9800 ?
C313 H33C 0.9800 ?
C314 H34A 0.9800 ?
C314 H34B 0.9800 ?
C314 H34C 0.9800 ?
C315 H35A 0.9800 ?
C315 H35B 0.9800 ?
C315 H35C 0.9800 ?
C116 N101 1.484(3) ?
C116 C117 1.506(4) ?
C116 H11P 0.9900 ?
C116 H11Q 0.9900 ?
C117 C122 1.400(3) ?
C117 C118 1.414(3) ?
C118 O102 1.347(3) ?
C118 C119 1.424(3) ?
C119 C120 1.397(3) ?
C119 C123 1.535(4) ?
C120 C121 1.389(4) ?
C120 H120 0.9500 ?
C121 C122 1.382(4) ?
C121 C127 1.542(3) ?
C122 H122 0.9500 ?
C123 C126 1.533(4) ?
C123 C125 1.543(3) ?
C123 C124 1.545(3) ?
C124 H12A 0.9800 ?
C124 H12B 0.9800 ?
C124 H12C 0.9800 ?
C125 H12D 0.9800 ?
C125 H12E 0.9800 ?
C125 H12F 0.9800 ?
C126 H12G 0.9800 ?
C126 H12H 0.9800 ?
C126 H12I 0.9800 ?
C127 C129 1.509(4) ?
C127 C128 1.513(4) ?
C127 C130 1.545(5) ?
C128 H12J 0.9800 ?
C128 H12K 0.9800 ?
C128 H12L 0.9800 ?
C129 H12M 0.9800 ?
C129 H12N 0.9800 ?
C129 H12O 0.9800 ?
C130 H13D 0.9800 ?
C130 H13E 0.9800 ?
C130 H13F 0.9800 ?
C131 N101 1.480(3) ?
C131 C132 1.522(3) ?
C131 H13G 0.9900 ?
C131 H13H 0.9900 ?
C132 N102 1.493(3) ?
C132 H13I 0.9900 ?
C132 H13J 0.9900 ?
C133 N102 1.478(3) ?
C133 H13K 0.9800 ?
C133 H13L 0.9800 ?
C133 H13M 0.9800 ?
C134 N102 1.493(3) ?
C134 H13N 0.9800 ?
C134 H13O 0.9800 ?
C134 H13P 0.9800 ?
C201 N201 1.495(3) ?
C201 C202 1.521(3) ?
C201 H20A 0.9900 ?
C201 H20B 0.9900 ?
C202 C207 1.397(3) ?
C202 C203 1.412(3) ?
C203 O201 1.348(3) ?
C203 C204 1.420(3) ?
C204 C205 1.392(3) ?
C204 C208 1.538(3) ?
C205 C206 1.401(3) ?
C205 H205 0.9500 ?
C206 C207 1.386(3) ?
C206 C212 1.535(3) ?
C207 H207 0.9500 ?
C208 C210 1.535(3) ?
C208 C209 1.536(3) ?
C208 C211 1.543(3) ?
C209 H20C 0.9800 ?
C209 H20D 0.9800 ?
C209 H20E 0.9800 ?
C210 H21A 0.9800 ?
C210 H21B 0.9800 ?
C210 H21C 0.9800 ?
C211 H21D 0.9800 ?
C211 H21E 0.9800 ?
C211 H21F 0.9800 ?
C212 C214 1.525(3) ?
C212 C215 1.537(3) ?
C212 C213 1.543(3) ?
C213 H21G 0.9800 ?
C213 H21H 0.9800 ?
C213 H21I 0.9800 ?
C214 H21J 0.9800 ?
C214 H21K 0.9800 ?
C214 H21L 0.9800 ?
C215 H21M 0.9800 ?
C215 H21N 0.9800 ?
C215 H21O 0.9800 ?
C216 N201 1.479(3) ?
C216 C217 1.512(3) ?
C216 H21P 0.9900 ?
C216 H21Q 0.9900 ?
C217 C222 1.386(3) ?
C217 C218 1.424(3) ?
C218 O202 1.348(3) ?
C218 C219 1.419(3) ?
C219 C220 1.396(3) ?
C219 C223 1.544(3) ?
C220 C221 1.399(3) ?
C220 H220 0.9500 ?
C221 C222 1.390(3) ?
C221 C227 1.535(3) ?
C222 H222 0.9500 ?
C223 C225 1.533(3) ?
C223 C226 1.542(3) ?
C223 C224 1.543(3) ?
C224 H22A 0.9800 ?
C224 H22B 0.9800 ?
C224 H22C 0.9800 ?
C225 H22D 0.9800 ?
C225 H22E 0.9800 ?
C225 H22F 0.9800 ?
C226 H22G 0.9800 ?
C226 H22H 0.9800 ?
C226 H22I 0.9800 ?
C227 C230 1.529(3) ?
C227 C228 1.536(3) ?
C227 C229 1.536(3) ?
C228 H22J 0.9800 ?
C228 H22K 0.9800 ?
C228 H22L 0.9800 ?
C229 H22M 0.9800 ?
C229 H22N 0.9800 ?
C229 H22O 0.9800 ?
C230 H23A 0.9800 ?
C230 H23B 0.9800 ?
C230 H23C 0.9800 ?
C231 N201 1.485(2) ?
C231 C232 1.522(3) ?
C231 H23D 0.9900 ?
C231 H23E 0.9900 ?
C232 N202 1.493(3) ?
C232 H23F 0.9900 ?
C232 H23G 0.9900 ?
C233 N202 1.480(3) ?
C233 H23H 0.9800 ?
C233 H23I 0.9800 ?
C233 H23J 0.9800 ?
C234 N202 1.487(3) ?
C234 H23K 0.9800 ?
C234 H23L 0.9800 ?
C234 H23M 0.9800 ?

loop_
_geom_torsion_atom_site_label_1
_geom_torsion_atom_site_label_2
_geom_torsion_atom_site_label_3
_geom_torsion_atom_site_label_4
_geom_torsion
N101 C101 C102 C107 -118.9(2)
N101 C101 C102 C103 63.9(3)
C107 C102 C103 O101 178.1(2)
C101 C102 C103 O101 -4.8(3)
C107 C102 C103 C104 -3.2(3)
C101 C102 C103 C104 173.9(2)
O101 C103 C104 C105 -178.2(2)
C102 C103 C104 C105 3.1(3)
O101 C103 C104 C108 1.9(3)
C102 C103 C104 C108 -176.8(2)
C103 C104 C105 C106 -0.7(4)
C108 C104 C105 C106 179.3(2)
C104 C105 C106 C107 -1.7(4)
C104 C105 C106 C112 179.5(2)
C105 C106 C107 C102 1.6(4)
C112 C106 C107 C102 -179.6(2)
C103 C102 C107 C106 0.8(4)
C101 C102 C107 C106 -176.3(2)
C105 C104 C108 C111 118.6(2)
C103 C104 C108 C111 -61.5(3)
C105 C104 C108 C109 -0.8(3)
C103 C104 C108 C109 179.1(2)
C105 C104 C108 C110 -120.0(2)
C103 C104 C108 C110 59.9(3)
C107 C106 C112 C315 172.9(9)
C105 C106 C112 C315 -8.4(10)
C107 C106 C112 C114 9.4(4)
C105 C106 C112 C114 -171.9(3)
C107 C106 C112 C115 129.7(3)
C105 C106 C112 C115 -51.5(3)
C107 C106 C112 C113 -112.5(3)
C105 C106 C112 C113 66.2(3)
C107 C106 C112 C313 -55.0(8)
C105 C106 C112 C313 123.8(8)
C107 C106 C112 C314 52.4(9)
C105 C106 C112 C314 -128.8(9)
N101 C116 C117 C122 -122.9(2)
N101 C116 C117 C118 60.5(3)
C122 C117 C118 O102 179.09(19)
C116 C117 C118 O102 -4.4(3)
C122 C117 C118 C119 -3.0(3)
C116 C117 C118 C119 173.5(2)
O102 C118 C119 C120 -178.99(19)
C117 C118 C119 C120 3.1(3)
O102 C118 C119 C123 1.7(3)
C117 C118 C119 C123 -176.2(2)
C118 C119 C120 C121 -1.0(3)
C123 C119 C120 C121 178.3(2)
C119 C120 C121 C122 -1.2(4)
C119 C120 C121 C127 -179.4(2)
C120 C121 C122 C117 1.4(4)
C127 C121 C122 C117 179.6(2)
C118 C117 C122 C121 0.7(3)
C116 C117 C122 C121 -175.9(2)
C120 C119 C123 C126 -1.2(3)
C118 C119 C123 C126 178.1(2)
C120 C119 C123 C125 118.4(2)
C118 C119 C123 C125 -62.3(3)
C120 C119 C123 C124 -120.5(2)
C118 C119 C123 C124 58.8(3)
C122 C121 C127 C129 50.7(4)
C120 C121 C127 C129 -131.2(3)
C122 C121 C127 C128 -71.2(3)
C120 C121 C127 C128 106.9(3)
C122 C121 C127 C130 170.8(3)
C120 C121 C127 C130 -11.1(4)
N101 C131 C132 N102 54.8(3)
N201 C201 C202 C207 -122.2(2)
N201 C201 C202 C203 62.0(3)
C207 C202 C203 O201 -177.6(2)
C201 C202 C203 O201 -1.8(3)
C207 C202 C203 C204 1.2(3)
C201 C202 C203 C204 177.0(2)
O201 C203 C204 C205 177.5(2)
C202 C203 C204 C205 -1.3(3)
O201 C203 C204 C208 -1.9(3)
C202 C203 C204 C208 179.3(2)
C203 C204 C205 C206 -0.1(4)
C208 C204 C205 C206 179.4(2)
C204 C205 C206 C207 1.5(4)
C204 C205 C206 C212 -177.3(2)
C205 C206 C207 C202 -1.6(4)
C212 C206 C207 C202 177.2(2)
C203 C202 C207 C206 0.3(4)
C201 C202 C207 C206 -175.5(2)
C205 C204 C208 C210 -118.9(2)
C203 C204 C208 C210 60.6(3)
C205 C204 C208 C209 1.3(3)
C203 C204 C208 C209 -179.3(2)
C205 C204 C208 C211 120.3(2)
C203 C204 C208 C211 -60.3(3)
C207 C206 C212 C214 -0.4(3)
C205 C206 C212 C214 178.4(2)
C207 C206 C212 C215 119.8(3)
C205 C206 C212 C215 -61.4(3)
C207 C206 C212 C213 -120.6(3)
C205 C206 C212 C213 58.1(3)
N201 C216 C217 C222 -120.8(2)
N201 C216 C217 C218 60.9(3)
C222 C217 C218 O202 178.1(2)
C216 C217 C218 O202 -3.5(3)
C222 C217 C218 C219 -3.4(3)
C216 C217 C218 C219 174.9(2)
O202 C218 C219 C220 -178.5(2)
C217 C218 C219 C220 3.1(3)
O202 C218 C219 C223 1.8(3)
C217 C218 C219 C223 -176.6(2)
C218 C219 C220 C221 -1.0(3)
C223 C219 C220 C221 178.7(2)
C219 C220 C221 C222 -0.7(3)
C219 C220 C221 C227 -177.3(2)
C218 C217 C222 C221 1.7(3)
C216 C217 C222 C221 -176.7(2)
C220 C221 C222 C217 0.4(3)
C227 C221 C222 C217 177.0(2)
C220 C219 C223 C225 117.5(3)
C218 C219 C223 C225 -62.8(3)
C220 C219 C223 C226 -2.2(3)
C218 C219 C223 C226 177.5(2)
C220 C219 C223 C224 -121.7(2)
C218 C219 C223 C224 58.0(3)
C222 C221 C227 C230 166.5(2)
C220 C221 C227 C230 -17.1(3)
C222 C221 C227 C228 46.3(3)
C220 C221 C227 C228 -137.3(2)
C222 C221 C227 C229 -73.4(3)
C220 C221 C227 C229 103.0(2)
N201 C231 C232 N202 54.9(2)
C132 C131 N101 C116 -152.8(2)
C132 C131 N101 C101 80.9(3)
C132 C131 N101 Zn1 -35.6(2)
C117 C116 N101 C131 62.4(3)
C117 C116 N101 C101 -170.7(2)
C117 C116 N101 Zn1 -53.5(2)
C102 C101 N101 C131 -165.37(18)
C102 C101 N101 C116 67.3(2)
C102 C101 N101 Zn1 -50.1(2)
O101 Zn1 N101 C131 122.62(14)
O102 Zn1 N101 C131 -108.74(15)
N102 Zn1 N101 C131 9.91(15)
O101 Zn1 N101 C116 -116.56(14)
O102 Zn1 N101 C116 12.08(15)
N102 Zn1 N101 C116 130.73(15)
O101 Zn1 N101 C101 2.93(15)
O102 Zn1 N101 C101 131.57(14)
N102 Zn1 N101 C101 -109.78(15)
C131 C132 N102 C133 -161.6(2)
C131 C132 N102 C134 78.6(2)
C131 C132 N102 Zn1 -41.5(2)
O101 Zn1 N102 C133 36.1(2)
O102 Zn1 N102 C133 -124.49(19)
N101 Zn1 N102 C133 135.6(2)
O101 Zn1 N102 C134 159.25(15)
O102 Zn1 N102 C134 -1.34(19)
N101 Zn1 N102 C134 -101.28(17)
O101 Zn1 N102 C132 -82.36(15)
O102 Zn1 N102 C132 117.05(15)
N101 Zn1 N102 C132 17.11(15)
C217 C216 N201 C231 65.6(2)
C217 C216 N201 C201 -167.82(18)
C217 C216 N201 Zn2 -50.5(2)
C232 C231 N201 C216 -151.28(19)
C232 C231 N201 C201 82.3(2)
C232 C231 N201 Zn2 -33.6(2)
C202 C201 N201 C216 69.0(2)
C202 C201 N201 C231 -163.70(19)
C202 C201 N201 Zn2 -48.9(2)
O201 Zn2 N201 C216 -118.55(13)
O202 Zn2 N201 C216 5.99(14)
N202 Zn2 N201 C216 128.35(14)
O201 Zn2 N201 C231 120.49(14)
O202 Zn2 N201 C231 -114.98(14)
N202 Zn2 N201 C231 7.39(15)
O201 Zn2 N201 C201 1.52(15)
O202 Zn2 N201 C201 126.05(14)
N202 Zn2 N201 C201 -111.59(15)
C231 C232 N202 C233 -162.33(19)
C231 C232 N202 C234 77.5(2)
C231 C232 N202 Zn2 -43.7(2)
O201 Zn2 N202 C233 37.09(18)
O202 Zn2 N202 C233 -122.54(17)
N201 Zn2 N202 C233 137.09(17)
O201 Zn2 N202 C234 160.49(15)
O202 Zn2 N202 C234 0.86(19)
N201 Zn2 N202 C234 -99.52(17)
O201 Zn2 N202 C232 -80.33(16)
O202 Zn2 N202 C232 120.04(15)
N201 Zn2 N202 C232 19.67(15)
C102 C103 O101 Zn1 -49.8(3)
C104 C103 O101 Zn1 131.49(19)
O102 Zn1 O101 C103 -63.10(18)
N101 Zn1 O101 C103 46.21(16)
N102 Zn1 O101 C103 137.86(16)
C117 C118 O102 Zn1 -42.2(2)
C119 C118 O102 Zn1 139.94(18)
O101 Zn1 O102 C118 143.80(15)
N101 Zn1 O102 C118 34.58(16)
N102 Zn1 O102 C118 -58.27(17)
C202 C203 O201 Zn2 -52.7(3)
C204 C203 O201 Zn2 128.5(2)
O202 Zn2 O201 C203 -59.93(16)
N201 Zn2 O201 C203 48.10(15)
N202 Zn2 O201 C203 140.25(14)
C219 C218 O202 Zn2 134.45(18)
C217 C218 O202 Zn2 -47.1(2)
O201 Zn2 O202 C218 149.80(14)
N201 Zn2 O202 C218 41.69(15)
N202 Zn2 O202 C218 -52.23(17)
